data_7155670
loop_
_publ_author_name
'Zhang, Huaiyuan'
'Su, Yingpeng'
'Wang, Ke-Hu'
'Huang, Danfeng'
'Li, Jun'
'Hu, Yulai'

_publ_section_title
;
 Synthesis of N-Acetoxy-N-arylamides via Diacetoxyiodobenzene Promoted
 Double Acylation Reaction of Hydroxylamines with Aldehydes
;
_journal_name_full 'Org. Biomol. Chem.'
_journal_paper_doi 10.1039/C7OB00855D
_journal_year 2017
_chemical_absolute_configuration unk
_chemical_formula_moiety 'C15 H12 N2 O5'
_chemical_formula_sum 'C15 H12 N2 O5'
_chemical_formula_weight 300.27
_space_group_crystal_system orthorhombic
_space_group_IT_number 33
_space_group_name_Hall 'P 2c -2n'
_space_group_name_H-M_alt 'P n a 21'
_symmetry_space_group_name_Hall 'P 2c -2n'
_symmetry_space_group_name_H-M 'P n a 21'
_atom_sites_solution_hydrogens geom
_atom_sites_solution_primary direct
_audit_creation_date 2015-08-28
_audit_creation_method
;
Olex2 1.2
(compiled 2015.01.26 svn.r3150 for OlexSys, GUI svn.r4998)
;
_audit_update_record
;
2016-12-05 deposited with the CCDC.
2017-06-07 downloaded from the CCDC.
;
_cell_angle_alpha 90
_cell_angle_beta 90
_cell_angle_gamma 90
_cell_formula_units_Z 4
_cell_length_a 10.558(2)
_cell_length_b 16.971(4)
_cell_length_c 8.182(3)
_cell_measurement_reflns_used 618
_cell_measurement_temperature 293(2)
_cell_measurement_theta_max 67.5990
_cell_measurement_theta_min 5.9930
_cell_volume 1466.0(7)
_computing_cell_refinement
;
CrysAlisPro, Agilent Technologies,
Version 1.171.37.33 (release 27-03-2014 CrysAlis171 .NET)
(compiled Mar 27 2014,17:12:48)
;
_computing_data_collection
;
CrysAlisPro, Agilent Technologies,
Version 1.171.37.33 (release 27-03-2014 CrysAlis171 .NET)
(compiled Mar 27 2014,17:12:48)
;
_computing_data_reduction
;
CrysAlisPro, Agilent Technologies,
Version 1.171.37.33 (release 27-03-2014 CrysAlis171 .NET)
(compiled Mar 27 2014,17:12:48)
;
_computing_molecular_graphics 'Olex2 (Dolomanov et al., 2009)'
_computing_publication_material 'Olex2 (Dolomanov et al., 2009)'
_computing_structure_refinement 'ShelXL (Sheldrick, 2008)'
_computing_structure_solution 'ShelXS (Sheldrick, 2008)'
_diffrn_ambient_temperature 293(2)
_diffrn_detector 'CCD plate'
_diffrn_detector_area_resol_mean 16.0733
_diffrn_detector_type Eos
_diffrn_measured_fraction_theta_full 0.967
_diffrn_measured_fraction_theta_max 0.954
_diffrn_measurement_details
;
#__ type_ start__ end____ width___ exp.time_
  1 omega   95.00  123.00   2.0000    3.0000
omega____ theta____ kappa____ phi______ frames
    -       54.0000   57.0000    0.0000 14

#__ type_ start__ end____ width___ exp.time_
  2 omega   98.00  138.00   2.0000    4.0000
omega____ theta____ kappa____ phi______ frames
    -      108.0000   50.0000 -120.0000 20

#__ type_ start__ end____ width___ exp.time_
  3 omega  113.00  157.00   2.0000    4.0000
omega____ theta____ kappa____ phi______ frames
    -      108.0000    0.0000 -180.0000 22

#__ type_ start__ end____ width___ exp.time_
  4 omega   60.00   92.00   2.0000    3.0000
omega____ theta____ kappa____ phi______ frames
    -       54.0000   57.0000    0.0000 16

#__ type_ start__ end____ width___ exp.time_
  5 omega   39.00   65.00   2.0000    2.0000
omega____ theta____ kappa____ phi______ frames
    -        0.0000   57.0000  -30.0000 13

#__ type_ start__ end____ width___ exp.time_
  6 omega   35.00   69.00   2.0000    2.0000
omega____ theta____ kappa____ phi______ frames
    -        0.0000   57.0000   60.0000 17

#__ type_ start__ end____ width___ exp.time_
  7 omega   45.00  121.00   2.0000    3.0000
omega____ theta____ kappa____ phi______ frames
    -       54.0000   57.0000  120.0000 38

#__ type_ start__ end____ width___ exp.time_
  8 omega  152.00  178.00   2.0000    4.0000
omega____ theta____ kappa____ phi______ frames
    -      108.0000  111.0000  150.0000 13

#__ type_ start__ end____ width___ exp.time_
  9 omega  105.00  133.00   2.0000    4.0000
omega____ theta____ kappa____ phi______ frames
    -      108.0000  111.0000  150.0000 14

#__ type_ start__ end____ width___ exp.time_
 10 omega   46.00   92.00   2.0000    4.0000
omega____ theta____ kappa____ phi______ frames
    -      108.0000  -25.0000  120.0000 23

#__ type_ start__ end____ width___ exp.time_
 11 omega   38.00   90.00   2.0000    4.0000
omega____ theta____ kappa____ phi______ frames
    -      108.0000  -38.0000   30.0000 26

#__ type_ start__ end____ width___ exp.time_
 12 omega   37.00   93.00   2.0000    4.0000
omega____ theta____ kappa____ phi______ frames
    -      108.0000  -38.0000   90.0000 28

#__ type_ start__ end____ width___ exp.time_
 13 omega   38.00  116.00   2.0000    4.0000
omega____ theta____ kappa____ phi______ frames
    -      108.0000 -111.0000  150.0000 39

#__ type_ start__ end____ width___ exp.time_
 14 omega   19.00   83.00   2.0000    3.0000
omega____ theta____ kappa____ phi______ frames
    -       54.0000  -77.0000    0.0000 32

#__ type_ start__ end____ width___ exp.time_
 15 omega   36.00   86.00   2.0000    4.0000
omega____ theta____ kappa____ phi______ frames
    -      108.0000  -38.0000 -120.0000 25

#__ type_ start__ end____ width___ exp.time_
 16 omega   39.00   77.00   2.0000    4.0000
omega____ theta____ kappa____ phi______ frames
    -      108.0000    0.0000 -180.0000 19

#__ type_ start__ end____ width___ exp.time_
 17 omega   41.00   69.00   2.0000    4.0000
omega____ theta____ kappa____ phi______ frames
    -      108.0000 -111.0000 -120.0000 14
;
_diffrn_measurement_device 'four-circle diffractometer'
_diffrn_measurement_device_type 'SuperNova, Dual, Cu at zero, Eos'
_diffrn_measurement_method '\w scans'
_diffrn_orient_matrix_UB_11 0.0084971000
_diffrn_orient_matrix_UB_12 -0.0849778000
_diffrn_orient_matrix_UB_13 0.0651129000
_diffrn_orient_matrix_UB_21 -0.0387462000
_diffrn_orient_matrix_UB_22 0.0290087000
_diffrn_orient_matrix_UB_23 0.1712765000
_diffrn_orient_matrix_UB_31 -0.1403278000
_diffrn_orient_matrix_UB_32 -0.0135001000
_diffrn_orient_matrix_UB_33 -0.0437372000
_diffrn_radiation_monochromator mirror
_diffrn_radiation_probe x-ray
_diffrn_radiation_type CuK\a
_diffrn_radiation_wavelength 1.54184
_diffrn_reflns_av_R_equivalents 0.0359
_diffrn_reflns_av_unetI/netI 0.0462
_diffrn_reflns_Laue_measured_fraction_full 0.967
_diffrn_reflns_Laue_measured_fraction_max 0.954
_diffrn_reflns_limit_h_max 8
_diffrn_reflns_limit_h_min -12
_diffrn_reflns_limit_k_max 19
_diffrn_reflns_limit_k_min -20
_diffrn_reflns_limit_l_max 9
_diffrn_reflns_limit_l_min -9
_diffrn_reflns_number 4142
_diffrn_reflns_point_group_measured_fraction_full 0.832
_diffrn_reflns_point_group_measured_fraction_max 0.814
_diffrn_reflns_theta_full 67.684
_diffrn_reflns_theta_max 69.885
_diffrn_reflns_theta_min 5.212
_diffrn_source 'sealed X-ray tube'
_diffrn_source_type 'SuperNova (Cu) X-ray Source'
_exptl_absorpt_coefficient_mu 0.879
_exptl_absorpt_correction_T_max 1.00000
_exptl_absorpt_correction_T_min 0.65597
_exptl_absorpt_correction_type multi-scan
_exptl_absorpt_process_details
;
CrysAlisPro, Agilent Technologies,
Version 1.171.37.33 (release 27-03-2014 CrysAlis171 .NET)
(compiled Mar 27 2014,17:12:48)
Empirical absorption correction using spherical harmonics,
 implemented in SCALE3 ABSPACK scaling algorithm.
;
_exptl_crystal_colour 'clear dark yellow'
_exptl_crystal_colour_lustre clear
_exptl_crystal_colour_modifier dark
_exptl_crystal_colour_primary yellow
_exptl_crystal_density_diffrn 1.360
_exptl_crystal_description block
_exptl_crystal_F_000 624
_exptl_crystal_size_max 0.33
_exptl_crystal_size_mid 0.27
_exptl_crystal_size_min 0.25
_refine_diff_density_max 0.122
_refine_diff_density_min -0.209
_refine_diff_density_rms 0.037
_refine_ls_abs_structure_details
;
 Flack x determined using 320 quotients [(I+)-(I-)]/[(I+)+(I-)]
 (Parsons, Flack and Wagner, Acta Cryst. B69 (2013) 249-259).
;
_refine_ls_abs_structure_Flack -0.1(4)
_refine_ls_extinction_method none
_refine_ls_goodness_of_fit_ref 0.976
_refine_ls_hydrogen_treatment constr
_refine_ls_matrix_type full
_refine_ls_number_parameters 200
_refine_ls_number_reflns 2257
_refine_ls_number_restraints 1
_refine_ls_restrained_S_all 0.976
_refine_ls_R_factor_all 0.1024
_refine_ls_R_factor_gt 0.0564
_refine_ls_shift/su_max 0.001
_refine_ls_shift/su_mean 0.000
_refine_ls_structure_factor_coef Fsqd
_refine_ls_weighting_details 'w=1/[\s^2^(Fo^2^)+(0.0909P)^2^] where P=(Fo^2^+2Fc^2^)/3'
_refine_ls_weighting_scheme calc
_refine_ls_wR_factor_gt 0.1397
_refine_ls_wR_factor_ref 0.1872
_reflns_Friedel_coverage 0.586
_reflns_Friedel_fraction_full 0.674
_reflns_Friedel_fraction_max 0.650
_reflns_number_gt 1297
_reflns_number_total 2257
_reflns_threshold_expression 'I > 2\s(I)'
_cod_data_source_file c7ob00855d2.cif
_cod_data_source_block xray_0827
_cod_original_cell_volume 1466.1(7)
_cod_database_code 7155670
_shelx_space_group_comment
;
The symmetry employed for this shelxl refinement is uniquely defined
by the following loop, which should always be used as a source of
symmetry information in preference to the above space-group names.
They are only intended as comments.
;
_reflns_odcompleteness_completeness 95.66
_reflns_odcompleteness_iscentric 1
_reflns_odcompleteness_theta 66.97
_olex2_refinement_description
;
1. Fixed Uiso
 At 1.2 times of:
  All C(H) groups
 At 1.5 times of:
  All C(H,H,H) groups
2.a Aromatic/amide H refined with riding coordinates:
 C1(H1), C2(H2), C3(H3), C4(H4), C5(H5), C9(H9), C10(H10), C12(H12), C13(H13)
2.b Idealised Me refined as rotating group:
 C15(H15A,H15B,H15C)
;
_shelx_shelxl_version_number 2014/7
_olex2_date_sample_data_collection 2015-08-27
_olex2_submission_special_instructions 'No special instructions were received'

loop_
_space_group_symop_operation_xyz
'x, y, z'
'-x, -y, z+1/2'
'-x+1/2, y+1/2, z+1/2'
'x+1/2, -y+1/2, z'

loop_
_atom_site_label
_atom_site_type_symbol
_atom_site_fract_x
_atom_site_fract_y
_atom_site_fract_z
_atom_site_U_iso_or_equiv
_atom_site_adp_type
_atom_site_occupancy
_atom_site_site_symmetry_order
_atom_site_calc_flag
_atom_site_refinement_flags_posn
O1 O 0.6689(4) 0.4839(3) 0.1867(7) 0.0850(13) Uani 1 1 d .
O2 O 0.6347(6) 0.4929(4) 0.4579(9) 0.120(2) Uani 1 1 d .
O3 O 0.8860(4) 0.4287(2) 0.2933(8) 0.0926(14) Uani 1 1 d .
O4 O 1.4029(6) 0.6694(5) 0.4029(14) 0.157(3) Uani 1 1 d .
O5 O 1.2833(6) 0.7393(5) 0.5509(9) 0.130(2) Uani 1 1 d .
N1 N 0.7731(4) 0.5352(3) 0.2119(8) 0.0816(16) Uani 1 1 d .
N2 N 1.3006(7) 0.6870(4) 0.4560(10) 0.102(2) Uani 1 1 d .
C1 C 0.8408(6) 0.6308(4) 0.0094(9) 0.0799(17) Uani 1 1 d .
H1 H 0.9077 0.5981 -0.0200 0.096 Uiso 1 1 calc R
C2 C 0.8234(8) 0.7011(5) -0.0694(11) 0.098(2) Uani 1 1 d .
H2 H 0.8791 0.7160 -0.1519 0.118 Uiso 1 1 calc R
C3 C 0.7241(9) 0.7503(5) -0.0280(14) 0.107(3) Uani 1 1 d .
H3 H 0.7123 0.7979 -0.0822 0.128 Uiso 1 1 calc R
C4 C 0.6442(8) 0.7279(5) 0.0930(12) 0.099(2) Uani 1 1 d .
H4 H 0.5767 0.7604 0.1205 0.119 Uiso 1 1 calc R
C5 C 0.6605(6) 0.6580(4) 0.1766(10) 0.0871(18) Uani 1 1 d .
H5 H 0.6061 0.6442 0.2612 0.105 Uiso 1 1 calc R
C6 C 0.7590(5) 0.6086(4) 0.1324(9) 0.0751(16) Uani 1 1 d .
C7 C 0.8795(6) 0.4987(4) 0.2672(10) 0.0774(16) Uani 1 1 d .
C8 C 0.9869(5) 0.5535(3) 0.3069(9) 0.0736(15) Uani 1 1 d .
C9 C 1.1078(6) 0.5343(4) 0.2500(10) 0.0852(19) Uani 1 1 d .
H9 H 1.1194 0.4913 0.1811 0.102 Uiso 1 1 calc R
C10 C 1.2092(6) 0.5794(4) 0.2967(11) 0.0881(19) Uani 1 1 d .
H10 H 1.2899 0.5686 0.2569 0.106 Uiso 1 1 calc R
C11 C 1.1902(6) 0.6400(4) 0.4018(10) 0.0792(17) Uani 1 1 d .
C12 C 1.0734(6) 0.6605(4) 0.4618(10) 0.0820(17) Uani 1 1 d .
H12 H 1.0633 0.7023 0.5343 0.098 Uiso 1 1 calc R
C13 C 0.9715(6) 0.6161(3) 0.4093(9) 0.0756(16) Uani 1 1 d .
H13 H 0.8905 0.6293 0.4447 0.091 Uiso 1 1 calc R
C14 C 0.6051(7) 0.4663(5) 0.3306(11) 0.091(2) Uani 1 1 d .
C15 C 0.4999(7) 0.4118(5) 0.2903(14) 0.115(3) Uani 1 1 d .
H15A H 0.4490 0.4343 0.2051 0.172 Uiso 1 1 calc GR
H15B H 0.4487 0.4035 0.3857 0.172 Uiso 1 1 calc GR
H15C H 0.5340 0.3623 0.2541 0.172 Uiso 1 1 calc GR

loop_
_atom_site_aniso_label
_atom_site_aniso_U_11
_atom_site_aniso_U_22
_atom_site_aniso_U_33
_atom_site_aniso_U_23
_atom_site_aniso_U_13
_atom_site_aniso_U_12
O1 0.070(2) 0.106(3) 0.079(3) 0.008(2) -0.002(2) -0.017(2)
O2 0.118(4) 0.159(5) 0.082(4) -0.006(4) 0.013(3) 0.001(4)
O3 0.089(3) 0.075(2) 0.113(4) 0.005(3) -0.006(3) -0.001(2)
O4 0.075(3) 0.207(7) 0.188(9) -0.038(7) 0.016(5) -0.030(4)
O5 0.127(5) 0.162(6) 0.100(5) -0.021(5) 0.006(4) -0.054(4)
N1 0.065(3) 0.086(3) 0.094(4) 0.014(3) -0.011(3) -0.012(3)
N2 0.091(5) 0.127(5) 0.087(5) 0.008(4) -0.006(4) -0.025(4)
C1 0.079(4) 0.089(4) 0.072(4) 0.002(3) -0.003(3) -0.002(3)
C2 0.103(5) 0.106(5) 0.087(6) 0.017(4) -0.010(5) -0.009(4)
C3 0.124(6) 0.086(4) 0.110(7) 0.011(5) -0.034(6) 0.001(5)
C4 0.098(5) 0.103(5) 0.096(6) -0.015(5) -0.023(5) 0.024(4)
C5 0.075(4) 0.111(5) 0.076(4) -0.010(4) -0.004(4) 0.011(4)
C6 0.069(3) 0.079(3) 0.077(4) -0.003(3) -0.004(3) -0.002(3)
C7 0.070(4) 0.084(4) 0.078(4) 0.000(3) 0.001(3) 0.001(3)
C8 0.069(3) 0.079(3) 0.073(4) 0.004(3) -0.004(3) 0.003(3)
C9 0.076(4) 0.085(4) 0.095(5) -0.005(3) 0.005(4) 0.010(3)
C10 0.066(4) 0.101(4) 0.097(5) 0.009(4) 0.004(4) 0.001(3)
C11 0.073(4) 0.086(4) 0.080(4) 0.009(4) -0.005(3) -0.011(3)
C12 0.083(4) 0.088(4) 0.075(4) -0.001(3) 0.001(3) -0.003(3)
C13 0.072(3) 0.080(3) 0.075(4) 0.000(3) 0.001(3) 0.001(3)
C14 0.082(4) 0.107(5) 0.083(5) 0.020(4) 0.010(4) 0.008(4)
C15 0.081(4) 0.127(6) 0.136(8) 0.036(6) 0.015(5) -0.017(4)

loop_
_atom_type_symbol
_atom_type_description
_atom_type_scat_dispersion_real
_atom_type_scat_dispersion_imag
_atom_type_scat_source
C C 0.0181 0.0091 'International Tables Vol C Tables 4.2.6.8 and 6.1.1.4'
H H 0.0000 0.0000 'International Tables Vol C Tables 4.2.6.8 and 6.1.1.4'
N N 0.0311 0.0180 'International Tables Vol C Tables 4.2.6.8 and 6.1.1.4'
O O 0.0492 0.0322 'International Tables Vol C Tables 4.2.6.8 and 6.1.1.4'

loop_
_geom_angle_atom_site_label_1
_geom_angle_atom_site_label_2
_geom_angle_atom_site_label_3
_geom_angle
C14 O1 N1 112.7(6)
C6 N1 O1 113.1(5)
C7 N1 O1 114.2(5)
C7 N1 C6 129.9(5)
O4 N2 C11 117.7(8)
O5 N2 O4 123.9(8)
O5 N2 C11 118.3(8)
C2 C1 H1 120.1
C2 C1 C6 119.8(7)
C6 C1 H1 120.1
C1 C2 H2 119.6
C1 C2 C3 120.8(8)
C3 C2 H2 119.6
C2 C3 H3 120.6
C4 C3 C2 118.8(8)
C4 C3 H3 120.6
C3 C4 H4 119.1
C3 C4 C5 121.7(7)
C5 C4 H4 119.1
C4 C5 H5 120.5
C4 C5 C6 119.0(8)
C6 C5 H5 120.5
C1 C6 N1 120.7(6)
C1 C6 C5 119.8(7)
C5 C6 N1 119.5(6)
O3 C7 N1 123.6(6)
O3 C7 C8 121.8(6)
N1 C7 C8 114.4(5)
C9 C8 C7 118.2(6)
C13 C8 C7 121.7(6)
C13 C8 C9 119.7(6)
C8 C9 H9 120.3
C10 C9 C8 119.4(7)
C10 C9 H9 120.3
C9 C10 H10 120.5
C11 C10 C9 119.0(6)
C11 C10 H10 120.5
C10 C11 N2 118.8(7)
C10 C11 C12 123.5(6)
C12 C11 N2 117.7(7)
C11 C12 H12 121.6
C11 C12 C13 116.8(7)
C13 C12 H12 121.6
C8 C13 C12 121.6(6)
C8 C13 H13 119.2
C12 C13 H13 119.2
O1 C14 C15 108.0(8)
O2 C14 O1 122.6(7)
O2 C14 C15 129.4(8)
C14 C15 H15A 109.5
C14 C15 H15B 109.5
C14 C15 H15C 109.5
H15A C15 H15B 109.5
H15A C15 H15C 109.5
H15B C15 H15C 109.5

loop_
_geom_bond_atom_site_label_1
_geom_bond_atom_site_label_2
_geom_bond_distance
O1 N1 1.418(6)
O1 C14 1.389(10)
O2 C14 1.177(11)
O3 C7 1.209(7)
O4 N2 1.202(9)
O5 N2 1.194(10)
N1 C6 1.413(8)
N1 C7 1.360(8)
N2 C11 1.480(9)
C1 H1 0.9300
C1 C2 1.369(10)
C1 C6 1.379(10)
C2 H2 0.9300
C2 C3 1.382(12)
C3 H3 0.9300
C3 C4 1.355(13)
C4 H4 0.9300
C4 C5 1.379(12)
C5 H5 0.9300
C5 C6 1.383(9)
C7 C8 1.502(9)
C8 C9 1.398(9)
C8 C13 1.363(8)
C9 H9 0.9300
C9 C10 1.371(9)
C10 H10 0.9300
C10 C11 1.356(11)
C11 C12 1.372(9)
C12 H12 0.9300
C12 C13 1.382(9)
C13 H13 0.9300
C14 C15 1.482(11)
C15 H15A 0.9600
C15 H15B 0.9600
C15 H15C 0.9600

loop_
_geom_torsion_atom_site_label_1
_geom_torsion_atom_site_label_2
_geom_torsion_atom_site_label_3
_geom_torsion_atom_site_label_4
_geom_torsion
O1 N1 C6 C1 -116.0(7)
O1 N1 C6 C5 62.6(8)
O1 N1 C7 O3 -0.1(11)
O1 N1 C7 C8 -175.3(6)
O3 C7 C8 C9 50.9(11)
O3 C7 C8 C13 -122.4(8)
O4 N2 C11 C10 0.5(11)
O4 N2 C11 C12 -179.6(9)
O5 N2 C11 C10 -178.6(8)
O5 N2 C11 C12 1.2(11)
N1 O1 C14 O2 1.4(10)
N1 O1 C14 C15 -179.2(5)
N1 C7 C8 C9 -133.7(7)
N1 C7 C8 C13 53.0(9)
N2 C11 C12 C13 179.8(6)
C1 C2 C3 C4 0.3(13)
C2 C1 C6 N1 178.1(7)
C2 C1 C6 C5 -0.6(11)
C2 C3 C4 C5 0.7(13)
C3 C4 C5 C6 -1.7(12)
C4 C5 C6 N1 -177.1(7)
C4 C5 C6 C1 1.6(11)
C6 N1 C7 O3 -159.5(7)
C6 N1 C7 C8 25.2(11)
C6 C1 C2 C3 -0.4(12)
C7 N1 C6 C1 43.6(11)
C7 N1 C6 C5 -137.7(8)
C7 C8 C9 C10 -174.2(7)
C7 C8 C13 C12 171.8(7)
C8 C9 C10 C11 2.3(11)
C9 C8 C13 C12 -1.4(10)
C9 C10 C11 N2 178.1(7)
C9 C10 C11 C12 -1.8(11)
C10 C11 C12 C13 -0.4(11)
C11 C12 C13 C8 2.0(10)
C13 C8 C9 C10 -0.8(11)
C14 O1 N1 C6 -116.4(6)
C14 O1 N1 C7 80.6(7)
